data_4129679
loop_
_publ_author_name
'Jin, Kyoung Joo'
'Collum, David B.'

_publ_section_title
;
 Solid-State and Solution Structures of Glycinimine-Derived Lithium
 Enolates.
;
_journal_issue 45
_journal_name_full 'Journal of the American Chemical Society'
_journal_page_first 14446
_journal_page_last 14455
_journal_paper_doi 10.1021/jacs.5b09524
_journal_volume 137
_journal_year 2015
_chemical_absolute_configuration unk
_chemical_formula_moiety 'C78 H120 Li6 N6 O12'
_chemical_formula_sum 'C78 H120 Li6 N6 O12'
_chemical_formula_weight 1375.44
_space_group_IT_number 4
_space_group_name_Hall 'P 2yb'
_space_group_name_H-M_alt 'P 1 21 1'
_symmetry_cell_setting monoclinic
_symmetry_space_group_name_H-M 'P 1 21 1'
_atom_sites_solution_hydrogens geom
_atom_sites_solution_primary direct
_atom_sites_solution_secondary difmap
_audit_creation_method SHELXL-97
_cell_angle_alpha 90.00
_cell_angle_beta 101.333(2)
_cell_angle_gamma 90.00
_cell_formula_units_Z 2
_cell_length_a 14.4697(7)
_cell_length_b 19.4187(8)
_cell_length_c 16.7250(8)
_cell_measurement_reflns_used 8635
_cell_measurement_temperature 203(2)
_cell_measurement_theta_max 21.89
_cell_measurement_theta_min 2.32
_cell_volume 4607.8(4)
_computing_cell_refinement 'Bruker SAINT+'
_computing_data_collection 'Bruker APEX2'
_computing_data_reduction 'Bruker SAINT+'
_computing_molecular_graphics 'Bruker SHELXTL'
_computing_publication_material 'Bruker SHELXTL'
_computing_structure_refinement 'SHELXL-97 (Sheldrick, 1997)'
_computing_structure_solution 'SHELXS-97 (Sheldrick, 1990)'
_diffrn_ambient_temperature 203(2)
_diffrn_measured_fraction_theta_full 0.997
_diffrn_measured_fraction_theta_max 0.997
_diffrn_measurement_device_type 'Bruker X8 APEX II diffractometer'
_diffrn_measurement_method 'phi and omega scans'
_diffrn_radiation_monochromator graphite
_diffrn_radiation_source 'fine-focus sealed tube'
_diffrn_radiation_type MoK\a
_diffrn_radiation_wavelength 0.71073
_diffrn_reflns_av_R_equivalents 0.0317
_diffrn_reflns_av_sigmaI/netI 0.0379
_diffrn_reflns_limit_h_max 16
_diffrn_reflns_limit_h_min -16
_diffrn_reflns_limit_k_max 21
_diffrn_reflns_limit_k_min -21
_diffrn_reflns_limit_l_max 17
_diffrn_reflns_limit_l_min -18
_diffrn_reflns_number 23935
_diffrn_reflns_theta_full 23.28
_diffrn_reflns_theta_max 23.28
_diffrn_reflns_theta_min 1.63
_diffrn_standards_number 0
_exptl_absorpt_coefficient_mu 0.065
_exptl_absorpt_correction_T_max 0.9968
_exptl_absorpt_correction_T_min 0.9745
_exptl_absorpt_correction_type multi-scan
_exptl_absorpt_process_details SADABS
_exptl_crystal_colour colourless
_exptl_crystal_density_diffrn 0.991
_exptl_crystal_density_method 'not measured'
_exptl_crystal_description plate
_exptl_crystal_F_000 1488
_exptl_crystal_size_max 0.40
_exptl_crystal_size_mid 0.35
_exptl_crystal_size_min 0.05
_platon_squeeze_details
;
;
_refine_diff_density_max 0.298
_refine_diff_density_min -0.217
_refine_diff_density_rms 0.055
_refine_ls_abs_structure_details 'Flack H D (1983), Acta Cryst. A39, 876-881'
_refine_ls_abs_structure_Flack 0(10)
_refine_ls_extinction_method none
_refine_ls_goodness_of_fit_ref 1.081
_refine_ls_hydrogen_treatment riding
_refine_ls_matrix_type full
_refine_ls_number_parameters 919
_refine_ls_number_reflns 6836
_refine_ls_number_restraints 1
_refine_ls_restrained_S_all 1.081
_refine_ls_R_factor_all 0.0788
_refine_ls_R_factor_gt 0.0679
_refine_ls_shift/su_max 0.002
_refine_ls_shift/su_mean 0.000
_refine_ls_structure_factor_coef Fsqd
_refine_ls_weighting_details 'calc w=1/[\s^2^(Fo^2^)+(0.1416P)^2^+0.0000P] where P=(Fo^2^+2Fc^2^)/3'
_refine_ls_weighting_scheme calc
_refine_ls_wR_factor_gt 0.1796
_refine_ls_wR_factor_ref 0.1879
_reflns_number_gt 5571
_reflns_number_total 6836
_reflns_threshold_expression >2sigma(I)
_cod_data_source_file ja5b09524_si_006.cif
_cod_data_source_block jj10
_cod_depositor_comments
;
The following automatic conversions were performed:

data item '_symmetry_cell_setting' value 'Monoclinic' was changed to
'monoclinic' in accordance with the
/home/saulius/struct/COD-crude-data/automatic-downloads/DataCite-retrospective/ACS/depositions/lib/dictionaries/cif_core.dic
dictionary named 'cif_core.dic' version 2.4.2 last updated on
2011-04-26.

Automatic conversion script
Id: cif_fix_values 6909 2019-04-08 15:41:33Z antanas 
;
_cod_original_sg_symbol_H-M P2(1)
_cod_database_code 4129679

loop_
_symmetry_equiv_pos_as_xyz
'x, y, z'
'-x, y+1/2, -z'

loop_
_atom_site_label
_atom_site_type_symbol
_atom_site_fract_x
_atom_site_fract_y
_atom_site_fract_z
_atom_site_U_iso_or_equiv
_atom_site_adp_type
_atom_site_occupancy
_atom_site_symmetry_multiplicity
_atom_site_calc_flag
_atom_site_refinement_flags
O1 O 0.9012(2) 0.16795(15) -0.00987(18) 0.0341(7) Uani 1 1 d .
O2 O 1.0408(3) 0.2052(2) 0.0533(2) 0.0625(11) Uani 1 1 d .
O3 O 0.7438(2) 0.09780(16) -0.12242(19) 0.0383(8) Uani 1 1 d .
O4 O 0.6604(3) 0.0525(2) -0.2344(2) 0.0610(10) Uani 1 1 d .
O5 O 0.7029(2) 0.23606(16) -0.08276(19) 0.0388(7) Uani 1 1 d .
O6 O 0.7320(3) 0.3172(2) -0.1662(2) 0.0612(10) Uani 1 1 d .
O7 O 0.6095(2) 0.13003(15) 0.00610(18) 0.0357(7) Uani 1 1 d .
O8 O 0.5013(2) 0.0798(2) 0.0631(2) 0.0544(9) Uani 1 1 d .
O9 O 0.7589(2) 0.20253(16) 0.11232(18) 0.0358(7) Uani 1 1 d .
O10 O 0.7136(3) 0.28340(17) 0.1882(2) 0.0519(9) Uani 1 1 d .
O11 O 0.8162(2) 0.06150(15) 0.06930(19) 0.0387(7) Uani 1 1 d .
O12 O 0.8969(3) -0.03510(19) 0.0869(2) 0.0567(10) Uani 1 1 d .
N1 N 0.9298(3) 0.2033(2) -0.1624(2) 0.0439(10) Uani 1 1 d .
N2 N 0.9037(3) 0.0208(2) -0.1291(2) 0.0451(10) Uani 1 1 d .
N3 N 0.5681(3) 0.3077(2) -0.0259(3) 0.0502(11) Uani 1 1 d .
N4 N 0.4858(3) 0.1509(2) -0.1412(3) 0.0518(11) Uani 1 1 d .
N5 N 0.9228(3) 0.1744(2) 0.2237(3) 0.0471(10) Uani 1 1 d .
N6 N 0.7392(3) 0.0430(2) 0.2059(3) 0.0498(11) Uani 1 1 d .
C1 C 0.9502(4) 0.2110(3) -0.2336(3) 0.0454(12) Uani 1 1 d .
C2 C 1.0441(4) 0.2310(3) -0.2536(3) 0.0585(14) Uani 1 1 d .
H2A H 1.0941 0.1988 -0.2296 0.070 Uiso 1 1 calc R
H2B H 1.0623 0.2779 -0.2354 0.070 Uiso 1 1 calc R
C3 C 1.0210(5) 0.2257(3) -0.3474(4) 0.0691(17) Uani 1 1 d .
H3A H 1.0651 0.2512 -0.3749 0.083 Uiso 1 1 calc R
C4 C 1.0148(5) 0.1471(3) -0.3668(4) 0.0736(18) Uani 1 1 d .
H4A H 1.0133 0.1383 -0.4247 0.088 Uiso 1 1 calc R
H4B H 1.0676 0.1219 -0.3339 0.088 Uiso 1 1 calc R
C5 C 0.9204(5) 0.1279(3) -0.3428(4) 0.0649(16) Uani 1 1 d .
H5A H 0.9300 0.0931 -0.2995 0.078 Uiso 1 1 calc R
H5B H 0.8757 0.1099 -0.3899 0.078 Uiso 1 1 calc R
C6 C 0.8834(4) 0.1977(3) -0.3117(3) 0.0510(13) Uani 1 1 d .
C7 C 0.9185(5) 0.2500(3) -0.3702(4) 0.0618(15) Uani 1 1 d .
C8 C 0.8741(5) 0.2402(4) -0.4593(4) 0.0788(19) Uani 1 1 d .
H8A H 0.8988 0.2745 -0.4918 0.118 Uiso 1 1 calc R
H8B H 0.8063 0.2454 -0.4666 0.118 Uiso 1 1 calc R
H8C H 0.8888 0.1945 -0.4767 0.118 Uiso 1 1 calc R
C9 C 0.9062(6) 0.3253(3) -0.3459(5) 0.079(2) Uani 1 1 d .
H9A H 0.9283 0.3557 -0.3842 0.119 Uiso 1 1 calc R
H9B H 0.9425 0.3334 -0.2915 0.119 Uiso 1 1 calc R
H9C H 0.8401 0.3343 -0.3467 0.119 Uiso 1 1 calc R
C10 C 0.7788(4) 0.1973(4) -0.3095(4) 0.0658(16) Uani 1 1 d .
H10A H 0.7665 0.1629 -0.2709 0.099 Uiso 1 1 calc R
H10B H 0.7429 0.1864 -0.3633 0.099 Uiso 1 1 calc R
H10C H 0.7603 0.2423 -0.2930 0.099 Uiso 1 1 calc R
C11 C 0.9997(3) 0.2136(2) -0.0912(3) 0.0389(11) Uani 1 1 d .
H11A H 1.0588 0.2324 -0.0942 0.047 Uiso 1 1 calc R
C12 C 0.9791(3) 0.1957(3) -0.0198(3) 0.0417(11) Uani 1 1 d .
C13 C 1.1279(5) 0.2377(5) 0.0516(5) 0.093(2) Uani 1 1 d .
H13A H 1.1641 0.2417 0.1067 0.140 Uiso 1 1 calc R
H13B H 1.1164 0.2832 0.0279 0.140 Uiso 1 1 calc R
H13C H 1.1628 0.2105 0.0190 0.140 Uiso 1 1 calc R
C14 C 0.9782(4) -0.0101(3) -0.1401(3) 0.0479(12) Uani 1 1 d .
C15 C 1.0744(4) -0.0031(3) -0.0874(4) 0.0595(15) Uani 1 1 d .
C16 C 1.1296(5) 0.0413(3) -0.1388(5) 0.0739(19) Uani 1 1 d .
H16A H 1.0939 0.0828 -0.1592 0.089 Uiso 1 1 calc R
H16B H 1.1909 0.0552 -0.1065 0.089 Uiso 1 1 calc R
C17 C 1.1422(5) -0.0065(4) -0.2101(5) 0.082(2) Uani 1 1 d .
H17A H 1.1117 0.0128 -0.2628 0.099 Uiso 1 1 calc R
H17B H 1.2090 -0.0146 -0.2102 0.099 Uiso 1 1 calc R
C18 C 1.0936(5) -0.0720(3) -0.1910(4) 0.0694(17) Uani 1 1 d .
H18A H 1.1122 -0.1135 -0.2183 0.083 Uiso 1 1 calc R
C19 C 0.9886(4) -0.0573(3) -0.2104(4) 0.0671(17) Uani 1 1 d .
H19A H 0.9516 -0.0996 -0.2103 0.081 Uiso 1 1 calc R
H19B H 0.9699 -0.0341 -0.2631 0.081 Uiso 1 1 calc R
C20 C 1.1183(5) -0.0752(3) -0.0977(4) 0.0708(18) Uani 1 1 d .
C21 C 1.0662(8) -0.1333(4) -0.0621(6) 0.110(3) Uani 1 1 d .
H21A H 1.0962 -0.1771 -0.0686 0.165 Uiso 1 1 calc R
H21B H 1.0010 -0.1348 -0.0908 0.165 Uiso 1 1 calc R
H21C H 1.0683 -0.1248 -0.0047 0.165 Uiso 1 1 calc R
C22 C 1.2237(6) -0.0811(5) -0.0641(6) 0.121(4) Uani 1 1 d .
H22A H 1.2563 -0.0438 -0.0854 0.182 Uiso 1 1 calc R
H22B H 1.2464 -0.1249 -0.0806 0.182 Uiso 1 1 calc R
H22C H 1.2354 -0.0785 -0.0051 0.182 Uiso 1 1 calc R
C23 C 1.0791(5) 0.0246(4) -0.0025(4) 0.0720(18) Uani 1 1 d .
H23A H 1.0428 -0.0049 0.0266 0.108 Uiso 1 1 calc R
H23B H 1.0533 0.0709 -0.0056 0.108 Uiso 1 1 calc R
H23C H 1.1442 0.0257 0.0262 0.108 Uiso 1 1 calc R
C24 C 0.8179(4) 0.0146(3) -0.1888(3) 0.0461(12) Uani 1 1 d .
H24A H 0.8131 -0.0164 -0.2326 0.055 Uiso 1 1 calc R
C25 C 0.7457(4) 0.0540(3) -0.1802(3) 0.0436(12) Uani 1 1 d .
C26 C 0.6557(5) 0.0115(4) -0.3055(4) 0.084(2) Uani 1 1 d .
H26A H 0.5928 0.0141 -0.3387 0.127 Uiso 1 1 calc R
H26B H 0.6702 -0.0360 -0.2898 0.127 Uiso 1 1 calc R
H26C H 0.7010 0.0283 -0.3366 0.127 Uiso 1 1 calc R
C27 C 0.4960(4) 0.3395(3) -0.0100(4) 0.0615(15) Uani 1 1 d .
C28 C 0.4504(5) 0.4035(4) -0.0467(6) 0.090(2) Uani 1 1 d .
H28A H 0.4301 0.3991 -0.1059 0.108 Uiso 1 1 calc R
H28B H 0.4925 0.4433 -0.0344 0.108 Uiso 1 1 calc R
C29 C 0.3654(5) 0.4090(4) -0.0039(6) 0.091(2) Uani 1 1 d .
H29A H 0.3376 0.4557 -0.0048 0.110 Uiso 1 1 calc R
C30 C 0.4048(5) 0.3810(4) 0.0822(5) 0.082(2) Uani 1 1 d .
C31 C 0.4384(4) 0.3129(3) 0.0495(4) 0.0665(18) Uani 1 1 d .
C32 C 0.3468(5) 0.2852(4) -0.0093(5) 0.079(2) Uani 1 1 d .
H32A H 0.3628 0.2566 -0.0529 0.095 Uiso 1 1 calc R
H32B H 0.3071 0.2587 0.0207 0.095 Uiso 1 1 calc R
C33 C 0.2974(5) 0.3538(5) -0.0438(6) 0.102(3) Uani 1 1 d .
H33A H 0.2892 0.3557 -0.1034 0.122 Uiso 1 1 calc R
H33B H 0.2357 0.3588 -0.0286 0.122 Uiso 1 1 calc R
C34 C 0.3241(6) 0.3712(4) 0.1298(7) 0.104(3) Uani 1 1 d .
H34A H 0.3497 0.3533 0.1838 0.156 Uiso 1 1 calc R
H34B H 0.2782 0.3390 0.1008 0.156 Uiso 1 1 calc R
H34C H 0.2938 0.4152 0.1347 0.156 Uiso 1 1 calc R
C35 C 0.4826(7) 0.4246(4) 0.1302(7) 0.109(3) Uani 1 1 d .
H35A H 0.5049 0.4039 0.1833 0.164 Uiso 1 1 calc R
H35B H 0.4588 0.4704 0.1371 0.164 Uiso 1 1 calc R
H35C H 0.5343 0.4274 0.1011 0.164 Uiso 1 1 calc R
C36 C 0.4834(4) 0.2606(3) 0.1109(4) 0.0623(15) Uani 1 1 d .
H36A H 0.5393 0.2803 0.1447 0.093 Uiso 1 1 calc R
H36B H 0.5008 0.2204 0.0828 0.093 Uiso 1 1 calc R
H36C H 0.4392 0.2473 0.1448 0.093 Uiso 1 1 calc R
C37 C 0.6130(4) 0.3354(3) -0.0874(3) 0.0447(12) Uani 1 1 d .
H37A H 0.5968 0.3789 -0.1108 0.054 Uiso 1 1 calc R
C38 C 0.6799(3) 0.2958(3) -0.1101(3) 0.0415(12) Uani 1 1 d .
C39 C 0.7164(7) 0.3857(4) -0.1987(6) 0.101(3) Uani 1 1 d .
H39A H 0.7576 0.3942 -0.2369 0.152 Uiso 1 1 calc R
H39B H 0.7297 0.4189 -0.1545 0.152 Uiso 1 1 calc R
H39C H 0.6513 0.3904 -0.2265 0.152 Uiso 1 1 calc R
C40 C 0.4229(4) 0.1674(3) -0.2042(3) 0.0554(14) Uani 1 1 d .
C41 C 0.4422(4) 0.2045(4) -0.2767(4) 0.0701(17) Uani 1 1 d .
C42 C 0.4015(5) 0.2779(4) -0.2702(5) 0.087(2) Uani 1 1 d .
H42A H 0.4200 0.3092 -0.3103 0.105 Uiso 1 1 calc R
H42B H 0.4226 0.2971 -0.2154 0.105 Uiso 1 1 calc R
C43 C 0.2926(6) 0.2651(5) -0.2887(6) 0.098(2) Uani 1 1 d .
H43A H 0.2643 0.2780 -0.2422 0.118 Uiso 1 1 calc R
H43B H 0.2615 0.2906 -0.3371 0.118 Uiso 1 1 calc R
C44 C 0.2864(5) 0.1879(5) -0.3035(5) 0.089(2) Uani 1 1 d .
H44A H 0.2242 0.1718 -0.3333 0.107 Uiso 1 1 calc R
C45 C 0.3183(4) 0.1553(4) -0.2192(4) 0.0778(19) Uani 1 1 d .
H45A H 0.2895 0.1783 -0.1780 0.093 Uiso 1 1 calc R
H45B H 0.3034 0.1061 -0.2199 0.093 Uiso 1 1 calc R
C46 C 0.3693(5) 0.1714(5) -0.3465(5) 0.089(2) Uani 1 1 d .
C47 C 0.3597(7) 0.2079(7) -0.4300(5) 0.119(3) Uani 1 1 d .
H47A H 0.3110 0.1855 -0.4695 0.178 Uiso 1 1 calc R
H47B H 0.4192 0.2054 -0.4483 0.178 Uiso 1 1 calc R
H47C H 0.3429 0.2558 -0.4245 0.178 Uiso 1 1 calc R
C48 C 0.3832(7) 0.0984(5) -0.3576(5) 0.107(3) Uani 1 1 d .
H48A H 0.3868 0.0748 -0.3060 0.161 Uiso 1 1 calc R
H48B H 0.4413 0.0913 -0.3771 0.161 Uiso 1 1 calc R
H48C H 0.3306 0.0803 -0.3971 0.161 Uiso 1 1 calc R
C49 C 0.5454(5) 0.2062(5) -0.2886(4) 0.081(2) Uani 1 1 d .
H49A H 0.5674 0.1595 -0.2932 0.122 Uiso 1 1 calc R
H49B H 0.5845 0.2285 -0.2421 0.122 Uiso 1 1 calc R
H49C H 0.5489 0.2316 -0.3378 0.122 Uiso 1 1 calc R
C50 C 0.4577(3) 0.1182(3) -0.0734(3) 0.0476(13) Uani 1 1 d .
H50A H 0.3954 0.1028 -0.0768 0.057 Uiso 1 1 calc R
C51 C 0.5221(3) 0.1101(2) -0.0051(3) 0.0431(12) Uani 1 1 d .
C52 C 0.4044(5) 0.0636(4) 0.0638(5) 0.0772(19) Uani 1 1 d .
H52A H 0.4001 0.0423 0.1154 0.116 Uiso 1 1 calc R
H52B H 0.3806 0.0321 0.0196 0.116 Uiso 1 1 calc R
H52C H 0.3673 0.1055 0.0569 0.116 Uiso 1 1 calc R
C53 C 0.9922(4) 0.1587(3) 0.2809(3) 0.0573(14) Uani 1 1 d .
C54 C 1.0170(5) 0.1896(4) 0.3653(4) 0.078(2) Uani 1 1 d .
H54A H 1.0316 0.2388 0.3628 0.094 Uiso 1 1 calc R
H54B H 0.9655 0.1837 0.3950 0.094 Uiso 1 1 calc R
C55 C 1.0998(6) 0.1505(6) 0.4031(5) 0.102(3) Uani 1 1 d .
H55A H 1.1394 0.1730 0.4510 0.122 Uiso 1 1 calc R
C56 C 1.1521(5) 0.1343(5) 0.3321(5) 0.095(3) Uani 1 1 d .
C57 C 1.0646(4) 0.1027(4) 0.2779(4) 0.0731(19) Uani 1 1 d .
C58 C 1.0374(7) 0.0474(5) 0.3335(5) 0.102(3) Uani 1 1 d .
H58A H 1.0719 0.0046 0.3291 0.122 Uiso 1 1 calc R
H58B H 0.9696 0.0378 0.3195 0.122 Uiso 1 1 calc R
C59 C 1.0646(9) 0.0778(7) 0.4198(5) 0.127(4) Uani 1 1 d .
H59A H 1.1145 0.0507 0.4539 0.152 Uiso 1 1 calc R
H59B H 1.0100 0.0802 0.4464 0.152 Uiso 1 1 calc R
C60 C 1.1857(7) 0.2016(7) 0.2928(7) 0.135(4) Uani 1 1 d .
H60A H 1.2162 0.1889 0.2482 0.202 Uiso 1 1 calc R
H60B H 1.2299 0.2265 0.3338 0.202 Uiso 1 1 calc R
H60C H 1.1316 0.2306 0.2724 0.202 Uiso 1 1 calc R
C61 C 1.2362(7) 0.0844(7) 0.3542(7) 0.145(5) Uani 1 1 d .
H61A H 1.2640 0.0769 0.3068 0.217 Uiso 1 1 calc R
H61B H 1.2145 0.0409 0.3722 0.217 Uiso 1 1 calc R
H61C H 1.2829 0.1042 0.3978 0.217 Uiso 1 1 calc R
C62 C 1.0717(5) 0.0777(4) 0.1939(4) 0.0723(17) Uani 1 1 d .
H62A H 1.0915 0.1153 0.1630 0.109 Uiso 1 1 calc R
H62B H 1.0106 0.0609 0.1660 0.109 Uiso 1 1 calc R
H62C H 1.1174 0.0407 0.1985 0.109 Uiso 1 1 calc R
C63 C 0.8583(3) 0.2250(3) 0.2384(3) 0.0422(12) Uani 1 1 d .
H63A H 0.8696 0.2506 0.2871 0.051 Uiso 1 1 calc R
C64 C 0.7789(3) 0.2360(2) 0.1802(3) 0.0402(11) Uani 1 1 d .
C65 C 0.7216(5) 0.3164(3) 0.2646(5) 0.0751(19) Uani 1 1 d .
H65A H 0.6706 0.3492 0.2622 0.113 Uiso 1 1 calc R
H65B H 0.7815 0.3403 0.2778 0.113 Uiso 1 1 calc R
H65C H 0.7182 0.2823 0.3063 0.113 Uiso 1 1 calc R
C66 C 0.7119(4) 0.0351(3) 0.2736(3) 0.0528(13) Uani 1 1 d .
C67 C 0.6523(4) 0.0843(3) 0.3113(3) 0.0579(14) Uani 1 1 d .
C68 C 0.7226(5) 0.1197(4) 0.3818(4) 0.0748(18) Uani 1 1 d .
H68A H 0.7801 0.1342 0.3639 0.090 Uiso 1 1 calc R
H68B H 0.6938 0.1597 0.4030 0.090 Uiso 1 1 calc R
C69 C 0.7428(6) 0.0621(5) 0.4453(5) 0.095(2) Uani 1 1 d .
H69A H 0.7202 0.0747 0.4949 0.114 Uiso 1 1 calc R
H69B H 0.8104 0.0523 0.4596 0.114 Uiso 1 1 calc R
C70 C 0.6876(5) -0.0010(4) 0.4028(4) 0.082(2) Uani 1 1 d .
H70A H 0.6767 -0.0383 0.4401 0.098 Uiso 1 1 calc R
C71 C 0.7343(5) -0.0237(4) 0.3332(4) 0.0738(18) Uani 1 1 d .
H71A H 0.8025 -0.0293 0.3516 0.089 Uiso 1 1 calc R
H71B H 0.7074 -0.0671 0.3091 0.089 Uiso 1 1 calc R
C72 C 0.5964(5) 0.0354(4) 0.3569(4) 0.0750(19) Uani 1 1 d .
C73 C 0.5318(6) -0.0138(5) 0.2987(5) 0.096(2) Uani 1 1 d .
H73A H 0.4772 0.0113 0.2702 0.144 Uiso 1 1 calc R
H73B H 0.5114 -0.0510 0.3299 0.144 Uiso 1 1 calc R
H73C H 0.5661 -0.0327 0.2595 0.144 Uiso 1 1 calc R
C74 C 0.5416(6) 0.0705(5) 0.4141(5) 0.098(2) Uani 1 1 d .
H74A H 0.4872 0.0937 0.3824 0.147 Uiso 1 1 calc R
H74B H 0.5818 0.1038 0.4474 0.147 Uiso 1 1 calc R
H74C H 0.5209 0.0362 0.4489 0.147 Uiso 1 1 calc R
C75 C 0.5965(5) 0.1378(3) 0.2512(4) 0.0636(15) Uani 1 1 d .
H75A H 0.5548 0.1139 0.2075 0.095 Uiso 1 1 calc R
H75B H 0.6404 0.1659 0.2284 0.095 Uiso 1 1 calc R
H75C H 0.5597 0.1670 0.2801 0.095 Uiso 1 1 calc R
C76 C 0.8025(4) -0.0055(3) 0.1831(3) 0.0484(13) Uani 1 1 d .
H76A H 0.8201 -0.0453 0.2144 0.058 Uiso 1 1 calc R
C77 C 0.8364(3) 0.0073(2) 0.1152(3) 0.0402(11) Uani 1 1 d .
C78 C 0.9381(5) -0.0909(3) 0.1363(5) 0.0767(19) Uani 1 1 d .
H78A H 0.9797 -0.1163 0.1080 0.115 Uiso 1 1 calc R
H78B H 0.8888 -0.1212 0.1473 0.115 Uiso 1 1 calc R
H78C H 0.9739 -0.0732 0.1873 0.115 Uiso 1 1 calc R
Li1 Li 0.8103(5) 0.1902(4) -0.1103(5) 0.0399(17) Uani 1 1 d .
Li2 Li 0.6565(5) 0.2266(4) 0.0216(5) 0.0452(19) Uani 1 1 d .
Li3 Li 0.8758(6) 0.1535(4) 0.0980(5) 0.0424(18) Uani 1 1 d .
Li4 Li 0.8542(5) 0.0721(4) -0.0344(5) 0.0381(17) Uani 1 1 d .
Li5 Li 0.6333(5) 0.1482(4) -0.1063(5) 0.0424(18) Uani 1 1 d .
Li6 Li 0.7043(5) 0.1070(4) 0.1017(5) 0.0403(18) Uani 1 1 d .

loop_
_atom_site_aniso_label
_atom_site_aniso_U_11
_atom_site_aniso_U_22
_atom_site_aniso_U_33
_atom_site_aniso_U_23
_atom_site_aniso_U_13
_atom_site_aniso_U_12
O1 0.0309(16) 0.0341(16) 0.0381(17) -0.0020(13) 0.0089(13) -0.0020(13)
O2 0.049(2) 0.085(3) 0.051(2) -0.006(2) 0.0034(17) -0.017(2)
O3 0.0337(16) 0.0395(18) 0.0412(18) -0.0032(15) 0.0065(14) -0.0020(14)
O4 0.047(2) 0.073(3) 0.061(2) -0.009(2) 0.0054(18) -0.011(2)
O5 0.0313(16) 0.0343(18) 0.0490(19) 0.0062(15) 0.0037(14) 0.0006(14)
O6 0.067(2) 0.055(2) 0.067(2) 0.014(2) 0.024(2) 0.005(2)
O7 0.0272(16) 0.0360(17) 0.0433(18) -0.0001(14) 0.0052(13) -0.0032(13)
O8 0.0409(19) 0.058(2) 0.065(2) 0.0073(19) 0.0126(17) -0.0059(17)
O9 0.0382(17) 0.0336(16) 0.0347(17) -0.0031(14) 0.0053(13) -0.0044(14)
O10 0.053(2) 0.0392(19) 0.065(2) -0.0066(17) 0.0152(18) 0.0016(17)
O11 0.0399(17) 0.0342(18) 0.0401(17) 0.0059(15) 0.0030(14) 0.0027(14)
O12 0.066(2) 0.047(2) 0.057(2) 0.0066(18) 0.0111(19) 0.0131(19)
N1 0.047(2) 0.042(2) 0.045(2) -0.0039(19) 0.0140(19) -0.0018(19)
N2 0.046(2) 0.045(2) 0.044(2) -0.0076(19) 0.0073(19) -0.001(2)
N3 0.040(2) 0.042(2) 0.070(3) 0.001(2) 0.013(2) 0.003(2)
N4 0.043(2) 0.056(3) 0.055(3) -0.005(2) 0.008(2) -0.004(2)
N5 0.045(2) 0.050(2) 0.043(2) -0.004(2) 0.003(2) -0.003(2)
N6 0.060(3) 0.048(2) 0.041(2) 0.001(2) 0.008(2) -0.008(2)
C1 0.044(3) 0.042(3) 0.053(3) 0.003(2) 0.017(2) -0.006(2)
C2 0.057(3) 0.067(4) 0.056(3) -0.001(3) 0.023(3) -0.009(3)
C3 0.076(4) 0.072(4) 0.069(4) 0.003(3) 0.037(3) -0.009(3)
C4 0.089(5) 0.069(4) 0.071(4) -0.008(3) 0.035(4) 0.003(4)
C5 0.074(4) 0.056(3) 0.066(4) -0.004(3) 0.016(3) -0.009(3)
C6 0.046(3) 0.062(3) 0.046(3) 0.008(3) 0.012(2) -0.009(3)
C7 0.074(4) 0.060(4) 0.056(3) -0.003(3) 0.024(3) -0.006(3)
C8 0.093(5) 0.096(5) 0.049(3) 0.002(3) 0.020(3) -0.014(4)
C9 0.104(5) 0.059(4) 0.074(4) 0.005(3) 0.018(4) -0.001(4)
C10 0.061(4) 0.078(4) 0.057(3) 0.005(3) 0.009(3) -0.004(3)
C11 0.026(2) 0.041(3) 0.051(3) 0.001(2) 0.009(2) -0.006(2)
C12 0.035(3) 0.041(3) 0.050(3) -0.009(2) 0.009(2) 0.000(2)
C13 0.060(4) 0.136(7) 0.077(5) 0.002(5) -0.002(3) -0.038(5)
C14 0.051(3) 0.044(3) 0.051(3) -0.007(2) 0.015(2) 0.003(3)
C15 0.059(3) 0.053(3) 0.066(4) -0.012(3) 0.009(3) 0.016(3)
C16 0.061(4) 0.059(4) 0.108(5) -0.015(4) 0.031(4) -0.003(3)
C17 0.067(4) 0.083(5) 0.103(5) -0.005(4) 0.033(4) 0.004(4)
C18 0.067(4) 0.065(4) 0.080(4) -0.018(3) 0.024(3) 0.014(3)
C19 0.062(4) 0.062(4) 0.078(4) -0.024(3) 0.015(3) 0.004(3)
C20 0.071(4) 0.056(4) 0.086(5) -0.007(3) 0.018(4) 0.020(3)
C21 0.175(9) 0.056(4) 0.112(7) 0.017(4) 0.058(7) 0.011(5)
C22 0.100(6) 0.120(7) 0.131(8) -0.038(6) -0.006(5) 0.051(6)
C23 0.064(4) 0.075(4) 0.073(4) -0.019(4) 0.003(3) 0.018(3)
C24 0.055(3) 0.040(3) 0.046(3) -0.013(2) 0.017(2) -0.005(3)
C25 0.046(3) 0.044(3) 0.040(3) 0.000(2) 0.006(2) -0.018(3)
C26 0.086(5) 0.086(5) 0.073(4) -0.016(4) -0.005(4) -0.008(4)
C27 0.047(3) 0.049(3) 0.090(4) 0.010(3) 0.018(3) 0.007(3)
C28 0.070(5) 0.062(4) 0.143(7) 0.017(5) 0.032(5) 0.022(4)
C29 0.069(5) 0.065(4) 0.145(8) 0.019(5) 0.033(5) 0.027(4)
C30 0.067(4) 0.059(4) 0.123(6) -0.001(4) 0.026(4) 0.011(3)
C31 0.048(3) 0.051(3) 0.109(5) 0.031(3) 0.035(3) 0.020(3)
C32 0.052(4) 0.065(4) 0.120(6) 0.000(4) 0.016(4) 0.005(3)
C33 0.056(4) 0.097(6) 0.148(8) 0.009(6) 0.008(4) 0.025(4)
C34 0.087(5) 0.077(5) 0.164(8) -0.016(5) 0.067(6) 0.021(4)
C35 0.105(6) 0.072(5) 0.159(9) -0.023(5) 0.045(6) -0.006(5)
C36 0.063(4) 0.051(3) 0.078(4) 0.003(3) 0.027(3) 0.003(3)
C37 0.049(3) 0.035(3) 0.049(3) 0.009(2) 0.006(2) 0.006(2)
C38 0.039(3) 0.041(3) 0.044(3) 0.003(2) 0.006(2) 0.000(2)
C39 0.128(7) 0.076(5) 0.114(7) 0.033(5) 0.058(6) 0.012(5)
C40 0.039(3) 0.069(4) 0.053(3) 0.004(3) -0.004(2) -0.007(3)
C41 0.050(3) 0.082(4) 0.071(4) 0.010(4) -0.006(3) -0.009(3)
C42 0.082(5) 0.078(5) 0.095(5) 0.018(4) 0.001(4) -0.004(4)
C43 0.082(5) 0.092(6) 0.114(6) 0.024(5) 0.002(5) 0.017(5)
C44 0.055(4) 0.105(6) 0.094(5) 0.009(5) -0.018(4) -0.002(4)
C45 0.051(4) 0.090(5) 0.083(5) 0.015(4) -0.009(3) -0.011(4)
C46 0.058(4) 0.120(7) 0.076(5) 0.013(5) -0.016(3) -0.015(4)
C47 0.099(6) 0.170(10) 0.073(5) 0.018(6) -0.020(4) -0.022(6)
C48 0.108(6) 0.118(8) 0.086(6) -0.019(5) -0.004(5) -0.015(6)
C49 0.065(4) 0.113(6) 0.061(4) 0.019(4) 0.000(3) -0.013(4)
C50 0.025(2) 0.045(3) 0.072(4) 0.004(3) 0.009(2) -0.003(2)
C51 0.038(3) 0.028(2) 0.066(3) 0.001(2) 0.016(3) 0.000(2)
C52 0.058(4) 0.092(5) 0.084(5) 0.011(4) 0.020(3) -0.010(4)
C53 0.052(3) 0.070(4) 0.046(3) -0.014(3) 0.000(3) 0.000(3)
C54 0.066(4) 0.100(5) 0.062(4) -0.027(4) -0.004(3) 0.002(4)
C55 0.093(6) 0.138(8) 0.061(4) -0.026(5) -0.019(4) 0.013(5)
C56 0.062(4) 0.143(8) 0.067(4) -0.028(5) -0.017(3) 0.007(5)
C57 0.063(4) 0.100(5) 0.047(3) -0.006(3) -0.012(3) 0.020(4)
C58 0.129(7) 0.098(6) 0.069(5) 0.014(4) -0.004(5) 0.027(5)
C59 0.150(9) 0.146(10) 0.069(5) 0.001(6) -0.016(5) 0.046(8)
C60 0.090(7) 0.178(11) 0.136(8) -0.031(8) 0.022(6) -0.037(7)
C61 0.096(6) 0.190(12) 0.128(8) -0.035(8) -0.032(6) 0.054(8)
C62 0.073(4) 0.074(4) 0.065(4) -0.007(3) 0.002(3) 0.016(4)
C63 0.045(3) 0.046(3) 0.036(3) -0.011(2) 0.007(2) -0.012(2)
C64 0.039(3) 0.036(3) 0.047(3) 0.002(2) 0.011(2) -0.006(2)
C65 0.076(4) 0.061(4) 0.098(5) -0.022(4) 0.042(4) -0.006(3)
C66 0.058(3) 0.054(3) 0.045(3) -0.002(3) 0.006(3) -0.009(3)
C67 0.062(3) 0.067(4) 0.044(3) -0.001(3) 0.010(3) -0.003(3)
C68 0.079(4) 0.084(4) 0.062(4) -0.010(4) 0.014(3) -0.024(4)
C69 0.098(5) 0.119(7) 0.066(4) 0.003(4) 0.013(4) -0.007(5)
C70 0.089(5) 0.092(5) 0.065(4) 0.027(4) 0.014(4) -0.009(4)
C71 0.085(5) 0.078(4) 0.059(4) 0.023(3) 0.015(3) 0.006(4)
C72 0.074(4) 0.095(5) 0.060(4) 0.003(4) 0.023(3) -0.023(4)
C73 0.085(5) 0.091(5) 0.112(6) 0.001(5) 0.019(4) -0.025(5)
C74 0.096(5) 0.117(6) 0.090(5) 0.017(5) 0.039(4) -0.007(5)
C75 0.068(4) 0.058(3) 0.069(4) 0.003(3) 0.022(3) 0.003(3)
C76 0.056(3) 0.036(3) 0.053(3) 0.011(2) 0.011(3) 0.004(2)
C77 0.044(3) 0.033(3) 0.042(3) 0.001(2) 0.003(2) 0.000(2)
C78 0.083(5) 0.058(4) 0.087(5) 0.013(4) 0.011(4) 0.025(4)
Li1 0.040(4) 0.033(4) 0.049(4) 0.003(3) 0.014(3) -0.004(3)
Li2 0.033(4) 0.039(4) 0.062(5) -0.001(4) 0.007(4) 0.000(4)
Li3 0.042(4) 0.040(4) 0.048(5) 0.003(4) 0.015(4) -0.004(4)
Li4 0.046(4) 0.032(4) 0.038(4) -0.005(3) 0.014(3) -0.003(3)
Li5 0.028(4) 0.048(5) 0.047(4) -0.006(4) -0.002(3) -0.006(4)
Li6 0.044(4) 0.035(4) 0.040(4) 0.002(3) 0.004(3) -0.005(3)

loop_
_atom_type_symbol
_atom_type_description
_atom_type_scat_dispersion_real
_atom_type_scat_dispersion_imag
_atom_type_scat_source
C C 0.0033 0.0000 'International Tables Vol C Tables 4.2.6.8 and 6.1.1.4'
H H 0.0000 0.0000 'International Tables Vol C Tables 4.2.6.8 and 6.1.1.4'
Li Li -0.0003 0.0000 'International Tables Vol C Tables 4.2.6.8 and 6.1.1.4'
N N 0.0061 0.0000 'International Tables Vol C Tables 4.2.6.8 and 6.1.1.4'
O O 0.0106 0.0000 'International Tables Vol C Tables 4.2.6.8 and 6.1.1.4'

loop_
_geom_angle_atom_site_label_1
_geom_angle_atom_site_label_2
_geom_angle_atom_site_label_3
_geom_angle
C12 O1 Li3 120.9(4)
C12 O1 Li1 104.7(3)
Li3 O1 Li1 127.7(4)
C12 O1 Li4 129.4(3)
Li3 O1 Li4 86.4(3)
Li1 O1 Li4 83.4(3)
C12 O2 C13 117.7(4)
C25 O3 Li5 125.2(4)
C25 O3 Li4 104.7(4)
Li5 O3 Li4 125.5(3)
C25 O3 Li1 125.3(3)
Li5 O3 Li1 85.8(3)
Li4 O3 Li1 81.6(3)
C25 O4 C26 116.8(5)
C38 O5 Li1 120.3(4)
C38 O5 Li5 129.1(4)
Li1 O5 Li5 87.5(3)
C38 O5 Li2 106.9(4)
Li1 O5 Li2 126.3(4)
Li5 O5 Li2 81.3(3)
C38 O6 C39 118.0(5)
C51 O7 Li6 124.0(4)
C51 O7 Li2 126.6(4)
Li6 O7 Li2 86.7(3)
C51 O7 Li5 105.0(4)
Li6 O7 Li5 126.0(3)
Li2 O7 Li5 80.7(4)
C51 O8 C52 118.3(4)
C64 O9 Li2 124.5(4)
C64 O9 Li3 107.3(4)
Li2 O9 Li3 123.4(4)
C64 O9 Li6 124.0(3)
Li2 O9 Li6 85.8(3)
Li3 O9 Li6 82.9(3)
C64 O10 C65 117.8(5)
C77 O11 Li4 123.0(4)
C77 O11 Li3 123.0(4)
Li4 O11 Li3 86.2(3)
C77 O11 Li6 107.2(3)
Li4 O11 Li6 125.6(3)
Li3 O11 Li6 82.9(3)
C77 O12 C78 119.1(4)
C1 N1 C11 120.3(4)
C1 N1 Li1 138.8(4)
C11 N1 Li1 100.3(4)
C14 N2 C24 120.0(4)
C14 N2 Li4 138.5(4)
C24 N2 Li4 100.8(4)
C27 N3 C37 118.2(5)
C27 N3 Li2 138.3(5)
C37 N3 Li2 103.2(4)
C40 N4 C50 119.6(4)
C40 N4 Li5 138.5(4)
C50 N4 Li5 101.6(4)
C53 N5 C63 118.9(4)
C53 N5 Li3 138.4(4)
C63 N5 Li3 102.3(4)
C66 N6 C76 119.1(4)
C66 N6 Li6 137.1(4)
C76 N6 Li6 103.4(4)
N1 C1 C6 124.4(4)
N1 C1 C2 127.7(5)
C6 C1 C2 107.9(4)
C1 C2 C3 100.6(5)
C7 C3 C2 103.8(5)
C7 C3 C4 103.7(6)
C2 C3 C4 105.6(5)
C5 C4 C3 101.6(5)
C4 C5 C6 104.6(5)
C1 C6 C10 117.2(4)
C1 C6 C7 101.7(4)
C10 C6 C7 117.8(5)
C1 C6 C5 103.5(5)
C10 C6 C5 113.9(5)
C7 C6 C5 100.3(4)
C8 C7 C9 109.3(6)
C8 C7 C3 114.2(5)
C9 C7 C3 112.6(6)
C8 C7 C6 114.1(5)
C9 C7 C6 112.5(5)
C3 C7 C6 93.5(5)
C12 C11 N1 117.9(4)
C12 C11 Li1 70.4(3)
N1 C11 Li1 49.1(3)
O1 C12 C11 125.5(4)
O1 C12 O2 111.8(4)
C11 C12 O2 122.7(4)
O1 C12 Li1 46.8(3)
C11 C12 Li1 80.8(3)
O2 C12 Li1 152.8(4)
N2 C14 C15 125.8(5)
N2 C14 C19 127.4(5)
C15 C14 C19 106.7(4)
C14 C15 C23 116.8(5)
C14 C15 C16 104.2(5)
C23 C15 C16 113.1(6)
C14 C15 C20 101.8(5)
C23 C15 C20 118.7(5)
C16 C15 C20 100.0(5)
C17 C16 C15 104.2(5)
C18 C17 C16 102.2(5)
C19 C18 C17 106.5(6)
C19 C18 C20 104.4(5)
C17 C18 C20 102.9(6)
C18 C19 C14 101.2(5)
C22 C20 C21 109.5(8)
C22 C20 C18 113.3(7)
C21 C20 C18 112.9(6)
C22 C20 C15 115.3(6)
C21 C20 C15 111.9(5)
C18 C20 C15 93.3(5)
C25 C24 N2 118.0(4)
C25 C24 Li4 71.1(3)
N2 C24 Li4 48.6(3)
O3 C25 C24 126.4(5)
O3 C25 O4 111.0(4)
C24 C25 O4 122.6(5)
O3 C25 Li4 47.2(3)
C24 C25 Li4 80.7(4)
O4 C25 Li4 153.9(4)
N3 C27 C28 129.1(6)
N3 C27 C31 123.3(5)
C28 C27 C31 107.5(5)
C27 C28 C29 101.3(6)
C33 C29 C30 104.5(7)
C33 C29 C28 104.7(7)
C30 C29 C28 103.0(6)
C35 C30 C29 113.6(7)
C35 C30 C31 114.5(6)
C29 C30 C31 93.2(6)
C35 C30 C34 110.8(8)
C29 C30 C34 110.2(7)
C31 C30 C34 113.5(6)
C36 C31 C27 117.5(5)
C36 C31 C30 117.5(6)
C27 C31 C30 101.2(5)
C36 C31 C32 113.2(5)
C27 C31 C32 102.1(6)
C30 C31 C32 103.2(5)
C33 C32 C31 101.9(6)
C29 C33 C32 103.2(6)
C38 C37 N3 116.2(4)
C38 C37 Li2 70.6(3)
N3 C37 Li2 46.9(3)
O5 C38 C37 125.0(5)
O5 C38 O6 112.5(4)
C37 C38 O6 122.6(5)
O5 C38 Li2 46.0(3)
C37 C38 Li2 80.8(3)
O6 C38 Li2 153.2(4)
O5 C38 Li1 36.6(3)
C37 C38 Li1 160.7(4)
O6 C38 Li1 76.1(3)
Li2 C38 Li1 80.0(3)
N4 C40 C41 124.9(5)
N4 C40 C45 128.6(5)
C41 C40 C45 106.5(5)
C40 C41 C49 117.1(5)
C40 C41 C46 101.8(5)
C49 C41 C46 116.3(6)
C40 C41 C42 104.7(6)
C49 C41 C42 112.3(6)
C46 C41 C42 102.9(6)
C41 C42 C43 102.7(6)
C44 C43 C42 102.4(6)
C43 C44 C45 105.0(7)
C43 C44 C46 104.7(7)
C45 C44 C46 102.8(6)
C40 C45 C44 101.6(5)
C48 C46 C41 114.3(7)
C48 C46 C47 108.8(8)
C41 C46 C47 114.6(7)
C48 C46 C44 113.6(8)
C41 C46 C44 92.2(6)
C47 C46 C44 112.6(7)
C51 C50 N4 118.2(4)
C51 C50 Li5 71.4(3)
N4 C50 Li5 48.1(3)
O7 C51 C50 125.7(5)
O7 C51 O8 112.0(4)
C50 C51 O8 122.3(4)
O7 C51 Li5 46.8(3)
C50 C51 Li5 80.2(3)
O8 C51 Li5 155.4(4)
N5 C53 C57 126.2(5)
N5 C53 C54 127.7(5)
C57 C53 C54 106.1(5)
C55 C54 C53 102.9(6)
C54 C55 C59 106.4(8)
C54 C55 C56 104.8(7)
C59 C55 C56 100.4(8)
C61 C56 C57 114.3(8)
C61 C56 C55 114.9(8)
C57 C56 C55 93.7(6)
C61 C56 C60 109.0(9)
C57 C56 C60 111.8(7)
C55 C56 C60 112.6(8)
C53 C57 C62 115.8(5)
C53 C57 C58 102.8(6)
C62 C57 C58 114.5(7)
C53 C57 C56 100.9(6)
C62 C57 C56 118.7(6)
C58 C57 C56 101.8(6)
C57 C58 C59 104.7(8)
C58 C59 C55 102.4(8)
C64 C63 N5 118.4(4)
C64 C63 Li3 71.3(3)
N5 C63 Li3 48.0(3)
O9 C64 O10 113.1(4)
O9 C64 C63 124.0(4)
O10 C64 C63 122.9(4)
O9 C64 Li3 45.4(3)
O10 C64 Li3 155.4(4)
C63 C64 Li3 79.7(3)
N6 C66 C67 126.7(5)
N6 C66 C71 127.7(5)
C67 C66 C71 105.7(5)
C66 C67 C72 102.5(5)
C66 C67 C75 114.8(5)
C72 C67 C75 118.3(5)
C66 C67 C68 104.8(5)
C72 C67 C68 103.0(5)
C75 C67 C68 111.9(5)
C69 C68 C67 102.2(6)
C68 C69 C70 104.3(6)
C71 C70 C72 102.4(5)
C71 C70 C69 108.3(6)
C72 C70 C69 100.1(6)
C66 C71 C70 102.4(6)
C74 C72 C73 110.3(6)
C74 C72 C67 115.2(6)
C73 C72 C67 112.5(6)
C74 C72 C70 112.9(6)
C73 C72 C70 112.3(7)
C67 C72 C70 92.7(5)
C77 C76 N6 117.8(4)
O11 C77 C76 124.7(4)
O11 C77 O12 111.9(4)
C76 C77 O12 123.4(4)
O11 C77 Li6 45.3(3)
C76 C77 Li6 80.4(3)
O12 C77 Li6 154.6(4)
O5 Li1 O1 109.5(4)
O5 Li1 O3 92.5(3)
O1 Li1 O3 96.7(3)
O5 Li1 N1 144.4(4)
O1 Li1 N1 85.0(3)
O3 Li1 N1 118.6(4)
O5 Li1 C12 123.4(4)
O1 Li1 C12 28.53(18)
O3 Li1 C12 117.8(4)
N1 Li1 C12 58.8(2)
O5 Li1 Li4 114.6(4)
O1 Li1 Li4 48.8(3)
O3 Li1 Li4 49.0(2)
N1 Li1 Li4 99.5(3)
C12 Li1 Li4 69.3(3)
O5 Li1 Li5 47.1(3)
O1 Li1 Li5 113.0(4)
O3 Li1 Li5 45.7(2)
N1 Li1 Li5 155.4(4)
C12 Li1 Li5 141.4(4)
Li4 Li1 Li5 82.3(3)
O5 Li1 C11 137.2(4)
O1 Li1 C11 56.6(2)
O3 Li1 C11 127.1(4)
N1 Li1 C11 30.64(19)
C12 Li1 C11 28.74(17)
Li4 Li1 C11 87.0(3)
Li5 Li1 C11 168.8(4)
O5 Li1 C38 23.10(17)
O1 Li1 C38 120.0(4)
O3 Li1 C38 110.1(3)
N1 Li1 C38 121.6(3)
C12 Li1 C38 121.7(3)
Li4 Li1 C38 137.6(3)
Li5 Li1 C38 64.9(3)
C11 Li1 C38 122.7(3)
O5 Li1 Li2 27.4(2)
O1 Li1 Li2 84.7(3)
O3 Li1 Li2 83.9(3)
N1 Li1 Li2 156.2(4)
C12 Li1 Li2 105.4(3)
Li4 Li1 Li2 89.7(3)
Li5 Li1 Li2 47.3(2)
C11 Li1 Li2 129.8(3)
C38 Li1 Li2 48.4(2)
O5 Li1 Li3 86.0(3)
O1 Li1 Li3 25.90(19)
O3 Li1 Li3 87.1(3)
N1 Li1 Li3 110.7(3)
C12 Li1 Li3 52.5(2)
Li4 Li1 Li3 49.5(2)
Li5 Li1 Li3 89.2(3)
C11 Li1 Li3 81.3(3)
C38 Li1 Li3 101.5(3)
Li2 Li1 Li3 59.7(2)
O9 Li2 O7 93.6(4)
O9 Li2 O5 111.5(4)
O7 Li2 O5 97.9(4)
O9 Li2 N3 142.1(5)
O7 Li2 N3 119.5(4)
O5 Li2 N3 83.4(4)
O9 Li2 Li5 117.1(4)
O7 Li2 Li5 49.9(3)
O5 Li2 Li5 49.0(3)
N3 Li2 Li5 99.2(4)
O9 Li2 C38 124.2(4)
O7 Li2 C38 117.6(4)
O5 Li2 C38 27.14(18)
N3 Li2 C38 58.1(3)
Li5 Li2 C38 68.3(3)
O9 Li2 Li6 47.9(3)
O7 Li2 Li6 45.9(2)
O5 Li2 Li6 114.5(4)
N3 Li2 Li6 156.3(4)
Li5 Li2 Li6 83.3(3)
C38 Li2 Li6 141.6(4)
O9 Li2 C37 136.8(4)
O7 Li2 C37 127.0(4)
O5 Li2 C37 55.2(2)
N3 Li2 C37 29.9(2)
Li5 Li2 C37 86.0(3)
C38 Li2 C37 28.61(18)
Li6 Li2 C37 168.8(4)
O9 Li2 Li3 28.6(2)
O7 Li2 Li3 85.8(3)
O5 Li2 Li3 85.4(3)
N3 Li2 Li3 153.4(4)
Li5 Li2 Li3 91.4(3)
C38 Li2 Li3 104.8(3)
Li6 Li2 Li3 48.8(2)
C37 Li2 Li3 128.5(3)
O9 Li2 Li1 87.8(3)
O7 Li2 Li1 88.4(3)
O5 Li2 Li1 26.3(2)
N3 Li2 Li1 109.4(4)
Li5 Li2 Li1 50.0(2)
C38 Li2 Li1 51.7(2)
Li6 Li2 Li1 90.4(3)
C37 Li2 Li1 80.3(3)
Li3 Li2 Li1 60.1(2)
O1 Li3 O9 111.4(4)
O1 Li3 O11 93.3(4)
O9 Li3 O11 96.8(4)
O1 Li3 N5 144.7(4)
O9 Li3 N5 84.5(3)
O11 Li3 N5 116.6(4)
O1 Li3 Li6 115.0(4)
O9 Li3 Li6 48.8(3)
O11 Li3 Li6 48.7(3)
N5 Li3 Li6 99.3(3)
O1 Li3 C64 127.4(4)
O9 Li3 C64 27.37(17)
O11 Li3 C64 114.3(3)
N5 Li3 C64 58.3(2)
Li6 Li3 C64 66.7(3)
O1 Li3 Li4 47.9(3)
O9 Li3 Li4 114.5(4)
O11 Li3 Li4 45.8(2)
N5 Li3 Li4 153.2(4)
Li6 Li3 Li4 82.0(3)
C64 Li3 Li4 141.8(4)
O1 Li3 C63 141.4(4)
O9 Li3 C63 56.0(2)
O11 Li3 C63 122.8(4)
N5 Li3 C63 29.7(2)
Li6 Li3 C63 84.8(3)
C64 Li3 C63 28.96(17)
Li4 Li3 C63 166.8(4)
O1 Li3 Li2 85.7(3)
O9 Li3 Li2 28.0(2)
O11 Li3 Li2 87.5(3)
N5 Li3 Li2 112.2(3)
Li6 Li3 Li2 50.1(3)
C64 Li3 Li2 54.1(2)
Li4 Li3 Li2 89.3(3)
C63 Li3 Li2 83.0(3)
O1 Li3 Li1 26.4(2)
O9 Li3 Li1 87.3(3)
O11 Li3 Li1 85.6(3)
N5 Li3 Li1 157.0(4)
Li6 Li3 Li1 91.2(3)
C64 Li3 Li1 108.8(3)
Li4 Li3 Li1 48.3(2)
C63 Li3 Li1 133.4(3)
Li2 Li3 Li1 60.2(2)
O11 Li4 O1 93.5(3)
O11 Li4 O3 111.0(4)
O1 Li4 O3 96.2(3)
O11 Li4 N2 145.3(4)
O1 Li4 N2 116.2(4)
O3 Li4 N2 84.5(3)
O11 Li4 Li1 116.2(4)
O1 Li4 Li1 47.8(2)
O3 Li4 Li1 49.5(3)
N2 Li4 Li1 97.7(3)
O11 Li4 C25 126.2(4)
O1 Li4 C25 115.4(4)
O3 Li4 C25 28.10(18)
N2 Li4 C25 58.3(2)
Li1 Li4 C25 68.2(3)
O11 Li4 Li3 48.0(2)
O1 Li4 Li3 45.8(2)
O3 Li4 Li3 113.8(4)
N2 Li4 Li3 153.3(4)
Li1 Li4 Li3 82.1(3)
C25 Li4 Li3 141.9(4)
O11 Li4 C24 139.5(4)
O1 Li4 C24 124.2(3)
O3 Li4 C24 55.8(2)
N2 Li4 C24 30.66(19)
Li1 Li4 C24 85.3(3)
C25 Li4 C24 28.19(18)
Li3 Li4 C24 167.3(4)
O11 Li4 Li6 27.8(2)
O1 Li4 Li6 85.2(3)
O3 Li4 Li6 85.6(3)
N2 Li4 Li6 157.3(4)
Li1 Li4 Li6 91.3(3)
C25 Li4 Li6 107.0(3)
Li3 Li4 Li6 48.6(2)
C24 Li4 Li6 131.0(3)
O11 Li4 Li5 87.2(3)
O1 Li4 Li5 85.9(3)
O3 Li4 Li5 26.7(2)
N2 Li4 Li5 111.2(3)
Li1 Li4 Li5 49.6(2)
C25 Li4 Li5 53.6(2)
Li3 Li4 Li5 89.1(3)
C24 Li4 Li5 81.8(3)
Li6 Li4 Li5 60.2(2)
O3 Li5 O5 93.5(3)
O3 Li5 O7 109.9(4)
O5 Li5 O7 98.1(4)
O3 Li5 N4 142.6(4)
O5 Li5 N4 118.9(4)
O7 Li5 N4 85.0(3)
O3 Li5 Li2 115.8(4)
O5 Li5 Li2 49.6(3)
O7 Li5 Li2 49.4(3)
N4 Li5 Li2 100.1(4)
O3 Li5 C51 124.5(4)
O5 Li5 C51 117.5(4)
O7 Li5 C51 28.17(18)
N4 Li5 C51 58.3(3)
Li2 Li5 C51 68.6(3)
O3 Li5 Li1 48.5(2)
O5 Li5 Li1 45.4(2)
O7 Li5 Li1 114.5(4)
N4 Li5 Li1 154.5(4)
Li2 Li5 Li1 82.8(3)
C51 Li5 Li1 142.7(4)
O3 Li5 C50 137.4(4)
O5 Li5 C50 126.4(4)
O7 Li5 C50 56.2(2)
N4 Li5 C50 30.4(2)
Li2 Li5 C50 86.3(3)
C51 Li5 C50 28.40(18)
Li1 Li5 C50 168.9(4)
O3 Li5 Li4 27.8(2)
O5 Li5 Li4 84.4(3)
O7 Li5 Li4 85.3(3)
N4 Li5 Li4 155.8(4)
Li2 Li5 Li4 90.2(3)
C51 Li5 Li4 106.8(3)
Li1 Li5 Li4 48.1(2)
C50 Li5 Li4 130.8(3)
O3 Li5 Li6 86.2(3)
O5 Li5 Li6 87.8(3)
O7 Li5 Li6 26.55(19)
N4 Li5 Li6 111.3(3)
Li2 Li5 Li6 49.7(3)
C51 Li5 Li6 53.4(2)
Li1 Li5 Li6 90.0(3)
C50 Li5 Li6 81.8(3)
Li4 Li5 Li6 59.8(2)
O7 Li6 O11 110.8(4)
O7 Li6 O9 93.5(3)
O11 Li6 O9 96.1(3)
O7 Li6 N6 145.9(4)
O11 Li6 N6 83.7(3)
O9 Li6 N6 116.2(4)
O7 Li6 Li3 114.5(4)
O11 Li6 Li3 48.4(3)
O9 Li6 Li3 48.3(2)
N6 Li6 Li3 98.4(4)
O7 Li6 C77 127.4(4)
O11 Li6 C77 27.42(17)
O9 Li6 C77 113.2(3)
N6 Li6 C77 57.3(2)
Li3 Li6 C77 66.1(3)
O7 Li6 Li2 47.4(3)
O11 Li6 Li2 112.6(4)
O9 Li6 Li2 46.3(2)
N6 Li6 Li2 155.2(4)
Li3 Li6 Li2 81.1(3)
C77 Li6 Li2 140.0(4)
O7 Li6 Li4 86.4(3)
O11 Li6 Li4 26.60(19)
O9 Li6 Li4 87.3(3)
N6 Li6 Li4 110.0(3)
Li3 Li6 Li4 49.4(3)
C77 Li6 Li4 52.9(2)
Li2 Li6 Li4 88.6(3)
O7 Li6 Li5 27.49(19)
O11 Li6 Li5 85.9(3)
O9 Li6 Li5 84.9(3)
N6 Li6 Li5 157.3(4)
Li3 Li6 Li5 89.5(3)
C77 Li6 Li5 108.1(3)
Li2 Li6 Li5 47.0(3)
Li4 Li6 Li5 60.0(2)

loop_
_geom_bond_atom_site_label_1
_geom_bond_atom_site_label_2
_geom_bond_distance
O1 C12 1.289(6)
O1 Li3 1.930(8)
O1 Li1 1.967(9)
O1 Li4 1.997(8)
O2 C12 1.377(6)
O2 C13 1.415(8)
O3 C25 1.292(6)
O3 Li5 1.939(8)
O3 Li4 2.011(9)
O3 Li1 2.027(8)
O4 C25 1.380(6)
O4 C26 1.422(8)
O5 C38 1.267(6)
O5 Li1 1.924(8)
O5 Li5 1.980(8)
O5 Li2 1.997(9)
O6 C38 1.379(6)
O6 C39 1.438(9)
O7 C51 1.300(6)
O7 Li6 1.944(8)
O7 Li2 1.994(9)
O7 Li5 2.007(9)
O8 C51 1.368(6)
O8 C52 1.439(7)
O9 C64 1.290(6)
O9 Li2 1.958(9)
O9 Li3 1.997(9)
O9 Li6 2.011(8)
O10 C64 1.345(6)
O10 C65 1.414(8)
O11 C77 1.301(6)
O11 Li4 1.930(8)
O11 Li3 2.001(8)
O11 Li6 2.010(8)
O12 C77 1.353(6)
O12 C78 1.421(8)
N1 C1 1.291(6)
N1 C11 1.417(6)
N1 Li1 2.099(8)
N2 C14 1.279(6)
N2 C24 1.437(7)
N2 Li4 2.112(8)
N3 C27 1.284(7)
N3 C37 1.425(7)
N3 Li2 2.085(9)
N4 C40 1.289(7)
N4 C50 1.427(7)
N4 Li5 2.100(9)
N5 C53 1.281(7)
N5 C63 1.409(7)
N5 Li3 2.118(9)
N6 C66 1.280(7)
N6 C76 1.416(7)
N6 Li6 2.118(9)
C1 C6 1.487(8)
C1 C2 1.512(7)
C2 C3 1.542(9)
C3 C7 1.532(10)
C3 C4 1.558(10)
C4 C5 1.543(9)
C5 C6 1.583(9)
C6 C10 1.521(8)
C6 C7 1.562(8)
C7 C8 1.515(9)
C7 C9 1.538(9)
C11 C12 1.332(7)
C11 Li1 2.735(9)
C12 Li1 2.610(9)
C14 C15 1.500(8)
C14 C19 1.521(7)
C15 C23 1.508(8)
C15 C16 1.546(9)
C15 C20 1.561(8)
C16 C17 1.550(10)
C17 C18 1.518(10)
C18 C19 1.517(9)
C18 C20 1.532(10)
C20 C22 1.521(11)
C20 C21 1.541(11)
C24 C25 1.325(7)
C24 Li4 2.768(9)
C25 Li4 2.653(9)
C27 C28 1.483(10)
C27 C31 1.509(8)
C28 C29 1.545(10)
C29 C33 1.518(12)
C29 C30 1.540(12)
C30 C35 1.507(12)
C30 C31 1.545(9)
C30 C34 1.549(11)
C31 C36 1.498(9)
C31 C32 1.581(10)
C32 C33 1.568(11)
C37 C38 1.349(7)
C37 Li2 2.781(10)
C38 Li2 2.657(10)
C38 Li1 2.787(9)
C40 C41 1.485(9)
C40 C45 1.502(8)
C41 C49 1.545(9)
C41 C46 1.550(10)
C41 C42 1.554(11)
C42 C43 1.566(11)
C43 C44 1.518(13)
C44 C45 1.532(10)
C44 C46 1.548(12)
C46 C48 1.449(13)
C46 C47 1.548(12)
C50 C51 1.335(8)
C50 Li5 2.766(9)
C51 Li5 2.660(9)
C53 C57 1.519(9)
C53 C54 1.510(8)
C54 C55 1.455(11)
C55 C59 1.544(16)
C55 C56 1.561(12)
C56 C61 1.541(13)
C56 C57 1.533(10)
C56 C60 1.581(15)
C57 C62 1.509(9)
C57 C58 1.523(12)
C58 C59 1.538(12)
C63 C64 1.369(7)
C63 Li3 2.783(9)
C64 Li3 2.679(9)
C66 C67 1.505(8)
C66 C71 1.510(9)
C67 C72 1.541(9)
C67 C75 1.557(9)
C67 C68 1.557(9)
C68 C69 1.530(11)
C69 C70 1.557(12)
C70 C71 1.522(10)
C70 C72 1.559(11)
C72 C74 1.518(11)
C72 C73 1.542(11)
C76 C77 1.347(7)
C77 Li6 2.699(9)
Li1 Li4 2.638(11)
Li1 Li5 2.701(10)
Li1 Li2 3.499(11)
Li1 Li3 3.498(12)
Li2 Li5 2.592(12)
Li2 Li6 2.703(11)
Li2 Li3 3.482(12)
Li3 Li6 2.654(11)
Li3 Li4 2.687(11)
Li4 Li6 3.505(10)
Li4 Li5 3.513(11)
Li5 Li6 3.520(11)

loop_
_platon_squeeze_void_nr
_platon_squeeze_void_average_x
_platon_squeeze_void_average_y
_platon_squeeze_void_average_z
_platon_squeeze_void_volume
_platon_squeeze_void_count_electrons
_platon_squeeze_void_content
1 -0.016 0.367 0.441 432 109 ' '
2 0.035 0.867 0.559 432 109 ' '
